data_4102516
loop_
_publ_author_name
'Peter D. Frischmann'
'Samuel Guieu'
'Raymond Tabeshi'
'Mark J. MacLachlan'

_publ_section_title
;
 Columnar Organization of Head-to-Tail Self-Assembled Pt4 Rings
;
_journal_name_full 'Journal of the American Chemical Society'
_journal_page_first 7668
_journal_page_last 7675
_journal_paper_doi 10.1021/ja910886g
_journal_volume 132
_journal_year 2010
_chemical_formula_sum 'C21 H18.5 N O3 Pt S'
_chemical_formula_weight 560.02
_chemical_name_systematic
;
 ?
;
_space_group_IT_number 19
_symmetry_cell_setting 'p 2ac 2ab'
_symmetry_space_group_name_Hall 'P 2ac 2ab'
_symmetry_space_group_name_H-M 'P 21 21 21'
_atom_sites_solution_hydrogens geom
_atom_sites_solution_primary direct
_atom_sites_solution_secondary difmap
_audit_creation_method SHELXL-97
_cell_angle_alpha 90.00
_cell_angle_beta 90.00
_cell_angle_gamma 90.00
_cell_formula_units_Z 4
_cell_length_a 5.5909(5)
_cell_length_b 17.6944(17)
_cell_length_c 19.0577(18)
_cell_measurement_reflns_used 25739
_cell_measurement_temperature 173(2)
_cell_measurement_theta_max 28.26
_cell_measurement_theta_min 2.43
_cell_volume 1885.3(3)
_computing_structure_refinement 'SHELXL-97 (Sheldrick, 1997)'
_diffrn_ambient_temperature 293(2)
_diffrn_measured_fraction_theta_full 0.989
_diffrn_measured_fraction_theta_max 0.989
_diffrn_measurement_device_type 'Bruker X8 Apex II'
_diffrn_measurement_method 'area detector'
_diffrn_radiation_monochromator graphite
_diffrn_radiation_source 'fine-focus sealed tube'
_diffrn_radiation_type MoK\a
_diffrn_radiation_wavelength 0.71073
_diffrn_reflns_av_R_equivalents 0.0637
_diffrn_reflns_av_sigmaI/netI 0.0496
_diffrn_reflns_limit_h_max 7
_diffrn_reflns_limit_h_min -7
_diffrn_reflns_limit_k_max 24
_diffrn_reflns_limit_k_min -24
_diffrn_reflns_limit_l_max 26
_diffrn_reflns_limit_l_min -26
_diffrn_reflns_number 25620
_diffrn_reflns_theta_full 29.41
_diffrn_reflns_theta_max 29.41
_diffrn_reflns_theta_min 1.57
_exptl_absorpt_coefficient_mu 7.575
_exptl_absorpt_correction_T_max 0.469
_exptl_absorpt_correction_T_min 0.257
_exptl_absorpt_correction_type multi-scan
_exptl_crystal_colour yellow
_exptl_crystal_density_diffrn 1.973
_exptl_crystal_density_meas ?
_exptl_crystal_density_method 'not measured'
_exptl_crystal_description needle
_exptl_crystal_F_000 1078
_exptl_crystal_size_max 1.20
_exptl_crystal_size_mid 0.10
_exptl_crystal_size_min 0.10
_refine_diff_density_max 3.227
_refine_diff_density_min -1.388
_refine_diff_density_rms 0.149
_refine_ls_abs_structure_details 'Flack H D (1983), Acta Cryst. A39, 876-881'
_refine_ls_abs_structure_Flack 0.572(15)
_refine_ls_extinction_method none
_refine_ls_goodness_of_fit_ref 1.037
_refine_ls_hydrogen_treatment constr
_refine_ls_matrix_type full
_refine_ls_number_parameters 280
_refine_ls_number_reflns 5149
_refine_ls_number_restraints 0
_refine_ls_restrained_S_all 1.037
_refine_ls_R_factor_all 0.0564
_refine_ls_R_factor_gt 0.0441
_refine_ls_shift/su_max 0.004
_refine_ls_shift/su_mean 0.000
_refine_ls_structure_factor_coef Fsqd
_refine_ls_weighting_details 'calc w=1/[\s^2^(Fo^2^)+(0.0547P)^2^+7.2699P] where P=(Fo^2^+2Fc^2^)/3'
_refine_ls_weighting_scheme calc
_refine_ls_wR_factor_gt 0.1059
_refine_ls_wR_factor_ref 0.1146
_reflns_number_gt 4434
_reflns_number_total 5149
_reflns_threshold_expression >2sigma(I)
_cod_data_source_file ja910886g_si_002.cif
_cod_data_source_block mm065_0m
_cod_depositor_comments
;
The following automatic conversions were performed:

'_exptl_crystal_density_meas' value 'not measured' was changed to '?'
- the value is perceived as not measured.

Automatic conversion script
Id: cif_fix_values 3008 2015-01-20 13:52:24Z robertas 
;
_cod_original_formula_sum 'C21 H18.50 N O3 Pt S'
_cod_database_code 4102516

loop_
_symmetry_equiv_pos_as_xyz
'x, y, z'
'-x+1/2, -y, z+1/2'
'x+1/2, -y+1/2, -z'
'-x, y+1/2, -z+1/2'

loop_
_atom_site_label
_atom_site_type_symbol
_atom_site_fract_x
_atom_site_fract_y
_atom_site_fract_z
_atom_site_U_iso_or_equiv
_atom_site_adp_type
_atom_site_occupancy
_atom_site_symmetry_multiplicity
_atom_site_calc_flag
_atom_site_refinement_flags
_atom_site_disorder_assembly
_atom_site_disorder_group
C1 C 0.783(5) 0.4107(12) 1.0167(12) 0.051(5) Uani 0.50 1 d P A 1
H1 H 0.6330 0.4007 0.9980 0.061 Uiso 0.50 1 calc PR A 1
C2 C 0.801(5) 0.4595(14) 1.0738(13) 0.056(5) Uani 0.50 1 d P A 1
H2 H 0.6626 0.4809 1.0921 0.067 Uiso 0.50 1 calc PR A 1
C3 C 1.012(2) 0.4764(7) 1.1029(6) 0.063(3) Uani 0.50 1 d P A 1
H3 H 1.0251 0.5150 1.1359 0.076 Uiso 0.50 1 calc PR A 1
C4 C 1.219(7) 0.433(2) 1.0817(17) 0.053(8) Uani 0.50 1 d P A 1
H4 H 1.3614 0.4366 1.1066 0.064 Uiso 0.50 1 calc PR A 1
C5 C 1.203(5) 0.3843(12) 1.0225(12) 0.037(5) Uani 0.50 1 d P A 1
H5 H 1.3352 0.3576 1.0066 0.045 Uiso 0.50 1 calc PR A 1
C6 C 0.9734(18) 0.3780(5) 0.9879(5) 0.041(2) Uani 0.50 1 d P A 1
C1B C 0.810(4) 0.4457(12) 0.9909(11) 0.046(4) Uani 0.50 1 d P A 2
H1B H 0.6925 0.4531 0.9571 0.055 Uiso 0.50 1 calc PR A 2
C2B C 0.840(5) 0.4968(14) 1.0455(13) 0.067(7) Uani 0.50 1 d P A 2
H2B H 0.7570 0.5422 1.0463 0.080 Uiso 0.50 1 calc PR A 2
C3B C 1.012(2) 0.4764(7) 1.1029(6) 0.063(3) Uani 0.50 1 d P A 2
C4B C 1.145(5) 0.4196(16) 1.0958(18) 0.045(7) Uani 0.50 1 d P A 2
H4B H 1.2592 0.4099 1.1301 0.054 Uiso 0.50 1 calc PR A 2
C5B C 1.129(5) 0.3712(13) 1.0396(14) 0.048(6) Uani 0.50 1 d P A 2
H5B H 1.2352 0.3308 1.0379 0.057 Uiso 0.50 1 calc PR A 2
C6B C 0.9734(18) 0.3780(5) 0.9879(5) 0.041(2) Uani 0.50 1 d P A 2
C7 C 0.9491(14) 0.3270(5) 0.9264(4) 0.0367(16) Uani 1 1 d . . .
C8 C 1.1111(19) 0.2667(5) 0.9151(5) 0.0431(18) Uani 1 1 d . A .
H8 H 1.2394 0.2602 0.9455 0.052 Uiso 1 1 calc R . .
C9 C 1.0818(18) 0.2178(5) 0.8598(5) 0.044(2) Uani 1 1 d . . .
H9 H 1.1941 0.1798 0.8528 0.053 Uiso 1 1 calc R A .
C10 C 0.8858(16) 0.2236(4) 0.8131(4) 0.0378(16) Uani 1 1 d . A .
C11 C 0.7267(16) 0.2856(4) 0.8223(4) 0.0361(17) Uani 1 1 d . . .
C12 C 0.7649(15) 0.3355(4) 0.8797(4) 0.0352(16) Uani 1 1 d . A .
H12 H 0.6600 0.3757 0.8858 0.042 Uiso 1 1 calc R . .
C13 C 0.5322(17) 0.3043(5) 0.7784(5) 0.0403(18) Uani 1 1 d . A .
H13 H 0.4448 0.3472 0.7900 0.048 Uiso 1 1 calc R . .
C14 C 0.2682(19) 0.2888(5) 0.6801(5) 0.045(2) Uani 1 1 d . A .
C15 C 0.230(2) 0.2386(6) 0.6235(5) 0.049(2) Uani 1 1 d . A .
C16 C 0.043(3) 0.2560(7) 0.5773(6) 0.065(3) Uani 1 1 d . . .
H16 H 0.0148 0.2246 0.5391 0.078 Uiso 1 1 calc R . .
C17 C -0.099(3) 0.3185(7) 0.5870(6) 0.071(3) Uani 1 1 d . . .
H17 H -0.2205 0.3293 0.5550 0.085 Uiso 1 1 calc R . .
C18 C -0.063(2) 0.3655(7) 0.6441(6) 0.061(3) Uani 1 1 d . . .
H18 H -0.1634 0.4068 0.6511 0.073 Uiso 1 1 calc R . .
C19 C 0.120(2) 0.3514(5) 0.6907(5) 0.050(2) Uani 1 1 d . . .
H19 H 0.1443 0.3832 0.7289 0.060 Uiso 1 1 calc R . .
C20 C 0.758(6) 0.0605(8) 0.5653(8) 0.184(16) Uani 1 1 d . A .
H20A H 0.6054 0.0716 0.5447 0.276 Uiso 1 1 calc R . .
H20B H 0.8138 0.0125 0.5485 0.276 Uiso 1 1 calc R . .
H20C H 0.8705 0.0992 0.5526 0.276 Uiso 1 1 calc R . .
C21 C 1.021(2) 0.0368(7) 0.6836(10) 0.093(6) Uani 1 1 d . A .
H21A H 1.0257 0.0335 0.7338 0.139 Uiso 1 1 calc R . .
H21B H 1.1269 0.0761 0.6681 0.139 Uiso 1 1 calc R . .
H21C H 1.0702 -0.0106 0.6637 0.139 Uiso 1 1 calc R . .
N1 N 0.4642(14) 0.2666(4) 0.7230(4) 0.0379(16) Uani 1 1 d . . .
O1 O 0.8631(11) 0.1703(3) 0.7653(3) 0.0451(13) Uani 1 1 d . . .
O2 O 0.3600(14) 0.1762(4) 0.6169(3) 0.0540(16) Uani 1 1 d . . .
O3 O 0.5806(13) -0.0073(4) 0.6738(6) 0.082(3) Uani 1 1 d . A .
S1 S 0.7299(5) 0.05741(13) 0.65652(16) 0.0528(6) Uani 1 1 d . . .
Pt1 Pt 0.60768(6) 0.170087(16) 0.692846(17) 0.03927(10) Uani 1 1 d . A .

loop_
_atom_site_aniso_label
_atom_site_aniso_U_11
_atom_site_aniso_U_22
_atom_site_aniso_U_33
_atom_site_aniso_U_23
_atom_site_aniso_U_13
_atom_site_aniso_U_12
C1 0.058(13) 0.039(10) 0.055(12) 0.004(9) 0.010(10) -0.008(10)
C2 0.054(13) 0.054(13) 0.060(13) -0.024(11) -0.005(12) 0.002(12)
C3 0.066(7) 0.068(7) 0.056(6) -0.027(5) 0.005(5) -0.007(6)
C4 0.07(2) 0.051(16) 0.036(12) 0.008(10) -0.007(13) -0.025(14)
C5 0.051(14) 0.024(10) 0.037(11) 0.012(8) 0.002(9) -0.007(9)
C6 0.048(5) 0.040(4) 0.037(4) 0.000(3) 0.005(4) -0.008(4)
C1B 0.048(11) 0.043(10) 0.047(10) -0.016(8) -0.012(9) 0.004(9)
C2B 0.077(19) 0.048(12) 0.075(16) -0.027(11) -0.014(14) 0.030(14)
C3B 0.066(7) 0.068(7) 0.056(6) -0.027(5) 0.005(5) -0.007(6)
C4B 0.052(17) 0.029(11) 0.054(17) 0.008(9) -0.011(13) -0.003(12)
C5B 0.063(17) 0.026(9) 0.054(14) 0.028(8) -0.002(13) -0.013(11)
C6B 0.048(5) 0.040(4) 0.037(4) 0.000(3) 0.005(4) -0.008(4)
C7 0.040(4) 0.033(3) 0.037(3) 0.000(3) 0.007(3) -0.011(4)
C8 0.038(4) 0.045(4) 0.046(4) 0.002(3) 0.001(4) -0.004(4)
C9 0.041(5) 0.033(4) 0.058(5) 0.002(3) 0.014(4) 0.010(4)
C10 0.039(4) 0.032(3) 0.042(4) 0.004(3) 0.008(5) -0.002(3)
C11 0.040(4) 0.031(3) 0.038(4) 0.000(3) 0.006(3) -0.001(3)
C12 0.044(4) 0.024(3) 0.037(3) 0.001(3) 0.003(3) 0.003(3)
C13 0.040(4) 0.036(4) 0.045(4) 0.001(3) 0.005(4) 0.001(3)
C14 0.054(6) 0.038(4) 0.043(5) 0.006(3) 0.009(4) -0.005(4)
C15 0.056(6) 0.049(5) 0.043(5) 0.005(4) 0.007(4) -0.015(5)
C16 0.081(9) 0.059(6) 0.054(6) 0.000(5) -0.007(6) -0.016(6)
C17 0.074(7) 0.081(8) 0.057(6) 0.025(6) -0.019(6) -0.022(8)
C18 0.056(7) 0.057(6) 0.070(7) 0.019(5) -0.002(6) 0.012(5)
C19 0.059(6) 0.047(4) 0.045(4) 0.008(4) -0.001(6) 0.000(4)
C20 0.42(5) 0.055(8) 0.079(10) -0.035(7) 0.036(17) 0.055(15)
C21 0.037(5) 0.052(6) 0.190(17) -0.058(9) 0.009(8) 0.006(5)
N1 0.040(4) 0.037(3) 0.037(3) 0.001(3) 0.007(3) -0.005(3)
O1 0.047(3) 0.033(3) 0.055(3) -0.011(3) 0.021(3) 0.000(3)
O2 0.067(4) 0.043(3) 0.052(3) -0.008(3) 0.004(3) -0.012(4)
O3 0.039(4) 0.033(3) 0.174(9) -0.011(5) -0.001(5) -0.007(3)
S1 0.0485(14) 0.0342(11) 0.0758(16) -0.0179(11) 0.0106(13) -0.0058(10)
Pt1 0.04001(16) 0.02968(13) 0.04812(16) -0.00758(13) 0.01204(15) -0.00558(14)

loop_
_atom_type_symbol
_atom_type_description
_atom_type_scat_dispersion_real
_atom_type_scat_dispersion_imag
_atom_type_scat_source
C C 0.0033 0.0016 'International Tables Vol C Tables 4.2.6.8 and 6.1.1.4'
H H 0.0000 0.0000 'International Tables Vol C Tables 4.2.6.8 and 6.1.1.4'
N N 0.0061 0.0033 'International Tables Vol C Tables 4.2.6.8 and 6.1.1.4'
O O 0.0106 0.0060 'International Tables Vol C Tables 4.2.6.8 and 6.1.1.4'
S S 0.1246 0.1234 'International Tables Vol C Tables 4.2.6.8 and 6.1.1.4'
Pt Pt -1.7033 8.3905 'International Tables Vol C Tables 4.2.6.8 and 6.1.1.4'

loop_
_geom_angle_atom_site_label_1
_geom_angle_atom_site_label_2
_geom_angle_atom_site_label_3
_geom_angle
C6 C1 C2 122(2)
C6 C1 H1 118.8
C2 C1 H1 118.8
C3 C2 C1 122(2)
C3 C2 H2 119.1
C1 C2 H2 119.1
C2 C3 C4 118.0(19)
C2 C3 H3 121.0
C4 C3 H3 121.0
C5 C4 C3 120(3)
C5 C4 H4 120.2
C3 C4 H4 120.2
C4 C5 C6 118(2)
C4 C5 H5 121.1
C6 C5 H5 121.1
C1 C6 C5 119.1(15)
C1 C6 C7 121.2(13)
C5 C6 C7 119.2(12)
C2B C1B H1B 120.9
C1B C2B H2B 121.0
C5B C4B H4B 118.5
C4B C5B H5B 117.7
C12 C7 C8 117.7(8)
C12 C7 C6 121.0(8)
C8 C7 C6 121.3(8)
C9 C8 C7 121.0(9)
C9 C8 H8 119.5
C7 C8 H8 119.5
C8 C9 C10 122.0(8)
C8 C9 H9 119.0
C10 C9 H9 119.0
O1 C10 C9 117.3(7)
O1 C10 C11 125.2(8)
C9 C10 C11 117.5(7)
C13 C11 C12 115.2(7)
C13 C11 C10 126.1(8)
C12 C11 C10 118.6(8)
C7 C12 C11 123.1(8)
C7 C12 H12 118.5
C11 C12 H12 118.5
N1 C13 C11 125.7(8)
N1 C13 H13 117.1
C11 C13 H13 117.1
C19 C14 C15 121.2(10)
C19 C14 N1 126.3(8)
C15 C14 N1 112.4(8)
O2 C15 C16 122.1(9)
O2 C15 C14 120.8(9)
C16 C15 C14 117.0(10)
C17 C16 C15 121.7(11)
C17 C16 H16 119.2
C15 C16 H16 119.2
C16 C17 C18 120.2(11)
C16 C17 H17 119.9
C18 C17 H17 119.9
C19 C18 C17 120.4(11)
C19 C18 H18 119.8
C17 C18 H18 119.8
C18 C19 C14 119.4(10)
C18 C19 H19 120.3
C14 C19 H19 120.3
S1 C20 H20A 109.5
S1 C20 H20B 109.5
H20A C20 H20B 109.5
S1 C20 H20C 109.5
H20A C20 H20C 109.5
H20B C20 H20C 109.5
S1 C21 H21A 109.5
S1 C21 H21B 109.5
H21A C21 H21B 109.5
S1 C21 H21C 109.5
H21A C21 H21C 109.5
H21B C21 H21C 109.5
C13 N1 C14 123.2(8)
C13 N1 Pt1 124.0(6)
C14 N1 Pt1 112.6(6)
C10 O1 Pt1 123.5(6)
C15 O2 Pt1 110.7(6)
O3 S1 C21 107.7(6)
O3 S1 C20 107.6(10)
C21 S1 C20 102.5(13)
O3 S1 Pt1 117.4(3)
C21 S1 Pt1 112.5(4)
C20 S1 Pt1 108.1(5)
N1 Pt1 O1 95.0(3)
N1 Pt1 O2 83.3(3)
O1 Pt1 O2 176.1(3)
N1 Pt1 S1 173.9(2)
O1 Pt1 S1 89.86(18)
O2 Pt1 S1 92.0(2)

loop_
_geom_bond_atom_site_label_1
_geom_bond_atom_site_label_2
_geom_bond_distance
C1 C6 1.33(3)
C1 C2 1.39(3)
C1 H1 0.9300
C2 C3 1.34(3)
C2 H2 0.9300
C3 C4 1.45(4)
C3 H3 0.9300
C4 C5 1.42(4)
C4 H4 0.9300
C5 C6 1.45(3)
C5 H5 0.9300
C6 C7 1.485(11)
C1B C2B 1.39(3)
C1B H1B 0.9300
C2B H2B 0.9300
C4B C5B 1.37(5)
C4B H4B 0.9300
C5B H5B 0.9300
C7 C12 1.369(11)
C7 C8 1.416(13)
C8 C9 1.373(12)
C8 H8 0.9300
C9 C10 1.415(13)
C9 H9 0.9300
C10 O1 1.316(10)
C10 C11 1.424(11)
C11 C13 1.411(13)
C11 C12 1.422(11)
C12 H12 0.9300
C13 N1 1.305(11)
C13 H13 0.9300
C14 C19 1.399(13)
C14 C15 1.414(13)
C14 N1 1.423(13)
C15 O2 1.329(13)
C15 C16 1.400(16)
C16 C17 1.376(18)
C16 H16 0.9300
C17 C18 1.385(17)
C17 H17 0.9300
C18 C19 1.378(14)
C18 H18 0.9300
C19 H19 0.9300
C20 S1 1.747(15)
C20 H20A 0.9600
C20 H20B 0.9600
C20 H20C 0.9600
C21 S1 1.745(13)
C21 H21A 0.9600
C21 H21B 0.9600
C21 H21C 0.9600
N1 Pt1 1.972(7)
O1 Pt1 1.987(7)
O2 Pt1 2.006(7)
O3 S1 1.455(8)
S1 Pt1 2.218(2)

loop_
_geom_torsion_atom_site_label_1
_geom_torsion_atom_site_label_2
_geom_torsion_atom_site_label_3
_geom_torsion_atom_site_label_4
_geom_torsion
C6 C1 C2 C3 0(4)
C1 C2 C3 C4 -10(4)
C2 C3 C4 C5 12(3)
C3 C4 C5 C6 -3(3)
C2 C1 C6 C5 9(3)
C2 C1 C6 C7 -179.2(18)
C4 C5 C6 C1 -7(3)
C4 C5 C6 C7 -179.2(16)
C1 C6 C7 C12 28.0(16)
C5 C6 C7 C12 -160.0(11)
C1 C6 C7 C8 -150.2(13)
C5 C6 C7 C8 21.8(14)
C12 C7 C8 C9 -1.1(12)
C6 C7 C8 C9 177.2(8)
C7 C8 C9 C10 -2.1(13)
C8 C9 C10 O1 -174.6(8)
C8 C9 C10 C11 4.4(12)
O1 C10 C11 C13 -6.0(13)
C9 C10 C11 C13 175.1(8)
O1 C10 C11 C12 175.3(7)
C9 C10 C11 C12 -3.6(11)
C8 C7 C12 C11 1.8(12)
C6 C7 C12 C11 -176.5(7)
C13 C11 C12 C7 -178.3(8)
C10 C11 C12 C7 0.5(12)
C12 C11 C13 N1 -179.8(8)
C10 C11 C13 N1 1.5(14)
C19 C14 C15 O2 -174.7(8)
N1 C14 C15 O2 3.8(12)
C19 C14 C15 C16 2.4(14)
N1 C14 C15 C16 -179.1(8)
O2 C15 C16 C17 176.1(10)
C14 C15 C16 C17 -1.0(16)
C15 C16 C17 C18 -1.1(18)
C16 C17 C18 C19 1.9(18)
C17 C18 C19 C14 -0.4(16)
C15 C14 C19 C18 -1.7(14)
N1 C14 C19 C18 179.9(9)
C11 C13 N1 C14 -179.0(8)
C11 C13 N1 Pt1 4.7(13)
C19 C14 N1 C13 -1.4(14)
C15 C14 N1 C13 -179.8(8)
C19 C14 N1 Pt1 175.3(7)
C15 C14 N1 Pt1 -3.2(9)
C9 C10 O1 Pt1 -177.7(6)
C11 C10 O1 Pt1 3.5(11)
C16 C15 O2 Pt1 -179.5(8)
C14 C15 O2 Pt1 -2.5(11)
C13 N1 Pt1 O1 -5.4(7)
C14 N1 Pt1 O1 178.0(5)
C13 N1 Pt1 O2 178.2(7)
C14 N1 Pt1 O2 1.6(6)
C13 N1 Pt1 S1 138.0(18)
C14 N1 Pt1 S1 -39(2)
C10 O1 Pt1 N1 1.4(6)
C10 O1 Pt1 O2 66(4)
C10 O1 Pt1 S1 -174.9(6)
C15 O2 Pt1 N1 0.4(6)
C15 O2 Pt1 O1 -64(4)
C15 O2 Pt1 S1 176.5(6)
O3 S1 Pt1 N1 -37(2)
C21 S1 Pt1 N1 -162(2)
C20 S1 Pt1 N1 85(2)
O3 S1 Pt1 O1 106.9(5)
C21 S1 Pt1 O1 -18.9(7)
C20 S1 Pt1 O1 -131.3(12)
O3 S1 Pt1 O2 -76.5(5)
C21 S1 Pt1 O2 157.7(7)
C20 S1 Pt1 O2 45.3(12)
